data_7244384
loop_
_publ_author_name
'Dais, Tyson N.'
'Takano, Rina'
'Ishida, Takayuki'
'Plieger, Paul G.'

_publ_section_title
;
 Lanthanide induced variability in localised CoII geometries of four
 triangular L3Co3IILnIII complexes
;
_journal_issue 8
_journal_name_full 'RSC Advances'
_journal_page_first 4828
_journal_page_last 4835
_journal_paper_doi 10.1039/D1RA08797E
_journal_volume 12
_journal_year 2022
_chemical_formula_moiety 'C41 H40 Co3 Dy N2 O24, N O3'
_chemical_formula_sum 'C41 H40 Co3 Dy N3 O27'
_chemical_formula_weight 1346.05
_space_group_crystal_system triclinic
_space_group_IT_number 2
_space_group_name_Hall '-P 1'
_space_group_name_H-M_alt 'P -1'
_atom_sites_solution_hydrogens mixed
_atom_sites_solution_primary dual
_audit_creation_date 2021-08-25
_audit_creation_method
;
Olex2 1.3
(compiled 2020.11.12 svn.r5f609507 for OlexSys, GUI svn.r6272)
;
_audit_update_record
;
2021-08-25 deposited with the CCDC.	2022-02-02 downloaded from the CCDC.
;
_cell_angle_alpha 91.217(7)
_cell_angle_beta 91.740(6)
_cell_angle_gamma 116.345(6)
_cell_formula_units_Z 2
_cell_length_a 10.2212(8)
_cell_length_b 11.0914(10)
_cell_length_c 22.1617(19)
_cell_measurement_reflns_used 4818
_cell_measurement_temperature 100.0
_cell_measurement_theta_max 68.13
_cell_measurement_theta_min 3.99
_cell_volume 2248.7(4)
_computing_cell_refinement 'SAINT V8.40A (Bruker, 2019)'
_computing_data_reduction 'SAINT V8.40A (Bruker, 2019)'
_computing_molecular_graphics 'Olex2 1.3 (Dolomanov et al., 2009)'
_computing_publication_material 'Olex2 1.3 (Dolomanov et al., 2009)'
_computing_structure_refinement 'XL  (Sheldrick, 2008)'
_computing_structure_solution 'SHELXT 2014/5 (Sheldrick, 2014)'
_diffrn_ambient_temperature 100.0
_diffrn_measured_fraction_theta_full 0.976
_diffrn_measured_fraction_theta_max 0.974
_diffrn_measurement_device_type 'Bruker APEX-II CCD'
_diffrn_measurement_method '\f and \w scans'
_diffrn_radiation_type CuK\a
_diffrn_radiation_wavelength 1.54178
_diffrn_reflns_av_R_equivalents 0.1035
_diffrn_reflns_av_unetI/netI 0.1359
_diffrn_reflns_Laue_measured_fraction_full 0.976
_diffrn_reflns_Laue_measured_fraction_max 0.974
_diffrn_reflns_limit_h_max 11
_diffrn_reflns_limit_h_min -12
_diffrn_reflns_limit_k_max 12
_diffrn_reflns_limit_k_min -13
_diffrn_reflns_limit_l_max 26
_diffrn_reflns_limit_l_min -26
_diffrn_reflns_number 22277
_diffrn_reflns_point_group_measured_fraction_full 0.976
_diffrn_reflns_point_group_measured_fraction_max 0.974
_diffrn_reflns_theta_full 67.679
_diffrn_reflns_theta_max 68.236
_diffrn_reflns_theta_min 1.996
_exptl_absorpt_coefficient_mu 18.174
_exptl_absorpt_correction_T_max 0.7540
_exptl_absorpt_correction_T_min 0.5193
_exptl_absorpt_correction_type multi-scan
_exptl_absorpt_process_details
;
SADABS-2016/2 (Bruker,2016/2) was used for absorption correction.
wR2(int) was 0.1125 before and 0.0599 after correction.
The Ratio of minimum to maximum transmission is 0.6887.
The \l/2 correction factor is Not present.
;
_exptl_crystal_colour orange
_exptl_crystal_colour_primary orange
_exptl_crystal_density_diffrn 1.988
_exptl_crystal_description block
_exptl_crystal_F_000 1340
_exptl_crystal_size_max 0.18
_exptl_crystal_size_mid 0.18
_exptl_crystal_size_min 0.14
_refine_diff_density_max 1.385
_refine_diff_density_min -1.642
_refine_diff_density_rms 0.211
_refine_ls_extinction_coef 0.0023(2)
_refine_ls_extinction_expression Fc^*^=kFc[1+0.001xFc^2^\l^3^/sin(2\q)]^-1/4^
_refine_ls_extinction_method 'SHELXL-2018/3 (Sheldrick 2018)'
_refine_ls_goodness_of_fit_ref 1.043
_refine_ls_hydrogen_treatment mixed
_refine_ls_matrix_type full
_refine_ls_number_parameters 698
_refine_ls_number_reflns 8044
_refine_ls_number_restraints 15
_refine_ls_restrained_S_all 1.043
_refine_ls_R_factor_all 0.1414
_refine_ls_R_factor_gt 0.0873
_refine_ls_shift/su_max 0.001
_refine_ls_shift/su_mean 0.000
_refine_ls_structure_factor_coef Fsqd
_refine_ls_weighting_details 'w=1/[\s^2^(Fo^2^)+(0.1066P)^2^+21.7445P] where P=(Fo^2^+2Fc^2^)/3'
_refine_ls_weighting_scheme calc
_refine_ls_wR_factor_gt 0.2074
_refine_ls_wR_factor_ref 0.2413
_reflns_Friedel_coverage 0.000
_reflns_number_gt 5021
_reflns_number_total 8044
_reflns_threshold_expression 'I > 2\s(I)'
_cod_data_source_file d1ra08797e2.cif
_cod_data_source_block tnd525a2
_cod_original_cell_volume 2248.7(3)
_cod_database_code 7244384
_shelx_shelxl_version_number 2018/3
_shelx_space_group_comment
;
The symmetry employed for this shelxl refinement is uniquely defined
by the following loop, which should always be used as a source of
symmetry information in preference to the above space-group names.
They are only intended as comments.
;
_shelx_estimated_absorpt_t_max 0.185
_shelx_estimated_absorpt_t_min 0.138
_olex2_refinement_description
;
1. Fixed Uiso
 At 1.2 times of:
  All C(H) groups
 At 1.5 times of:
  All C(H,H,H) groups, All O(H) groups, All O(H,H) groups
2. Restrained distances
 O16-H16
 0.87 with sigma of 0.01
 O24-H24
 0.87 with sigma of 0.01
 O14-H14
 0.87 with sigma of 0.01
 O13-H13
 0.87 with sigma of 0.01
 O20-H20
 0.87 with sigma of 0.01
 Dy1-H24
 2.780927 with sigma of 0.02
 Co2-H13
 2.749258 with sigma of 0.02
 Co2-H14
 2.837201 with sigma of 0.02
 Co4-H20
 2.81928 with sigma of 0.02
 C61-H14
 1.943423 with sigma of 0.02
 C60-H13
 1.916542 with sigma of 0.02
 C62-H16
 1.894298 with sigma of 0.02
 C63-H20
 1.95254 with sigma of 0.02
 Co3-H16
 2.747829 with sigma of 0.02
 C64-H24
 1.936981 with sigma of 0.02
3.a Rotating group:
 O15(H15a,H15b)
3.b Aromatic/amide H refined with riding coordinates:
 C7(H7), C11(H11), C52(H52), C46(H46), C6(H6), C29(H29), C8(H8), C9(H9),
 C51(H51), C32(H32), C26(H26), C27(H27), C28(H28), C12(H12), C47(H47), C48(H48),
  C31(H31), C49(H49)
3.c Idealised Me refined as rotating group:
 C61(H61a,H61b,H61c), C64(H64a,H64b,H64c), C60(H60a,H60b,H60c), C62(H62a,H62b,
 H62c), C63(H63a,H63b,H63c)
;
_olex2_submission_special_instructions 'No special instructions were received'

loop_
_space_group_symop_operation_xyz
'x, y, z'
'-x, -y, -z'

loop_
_atom_site_label
_atom_site_type_symbol
_atom_site_fract_x
_atom_site_fract_y
_atom_site_fract_z
_atom_site_U_iso_or_equiv
_atom_site_adp_type
_atom_site_occupancy
_atom_site_site_symmetry_order
_atom_site_calc_flag
_atom_site_refinement_flags_posn
_atom_site_refinement_flags_adp
_atom_site_refinement_flags_occupancy
_atom_site_disorder_assembly
_atom_site_disorder_group
Dy1 Dy 0.22352(8) 0.70244(8) 0.73811(3) 0.0267(3) Uani 1 1 d D . . . .
Co2 Co 0.2514(2) 0.7119(2) 0.90037(9) 0.0282(5) Uani 1 1 d D . . . .
Co3 Co 0.3963(2) 0.5388(2) 0.65083(9) 0.0294(5) Uani 1 1 d D . . . .
Co4 Co -0.0137(2) 0.8185(2) 0.66020(9) 0.0282(5) Uani 1 1 d D . . . .
O10 O 0.0619(9) 0.8088(9) 0.7438(4) 0.027(2) Uani 1 1 d . . . . .
O3 O 0.2836(9) 0.5116(8) 0.7276(4) 0.0244(19) Uani 1 1 d . . . . .
O22 O 0.3847(10) 0.9430(8) 0.7269(4) 0.026(2) Uani 1 1 d . . . . .
O11 O 0.2290(9) 0.8177(8) 0.8314(4) 0.027(2) Uani 1 1 d . . . . .
O2 O 0.2295(9) 0.5841(9) 0.8294(4) 0.032(2) Uani 1 1 d . . . . .
O16 O 0.2254(10) 0.4231(9) 0.5859(4) 0.033(2) Uani 1 1 d D . . . .
H16 H 0.225(7) 0.360(10) 0.561(5) 0.049 Uiso 1 1 d D U . . .
O23 O 0.6087(10) 1.0425(9) 0.7562(4) 0.030(2) Uani 1 1 d . . . . .
O1 O 0.2376(10) 0.5648(9) 0.9558(4) 0.032(2) Uani 1 1 d . . . . .
O12 O 0.2964(9) 0.8757(9) 0.9555(4) 0.031(2) Uani 1 1 d . . . . .
O25 O 0.6162(10) 0.6679(10) 0.8283(4) 0.039(2) Uani 1 1 d . . . . .
O24 O -0.0099(9) 0.5211(9) 0.7295(4) 0.030(2) Uani 1 1 d D . . . .
H24 H -0.073(4) 0.546(4) 0.714(6) 0.045 Uiso 1 1 d D U . . .
O14 O 0.0211(9) 0.6412(9) 0.9144(4) 0.033(2) Uani 1 1 d D . . . .
H14 H -0.035(3) 0.682(3) 0.910(5) 0.049 Uiso 1 1 d D U . . .
O6 O 0.3439(10) 0.6952(9) 0.6480(4) 0.031(2) Uani 1 1 d . . . . .
O7 O 0.1281(9) 0.7471(9) 0.6427(4) 0.029(2) Uani 1 1 d . . . . .
O13 O 0.4822(10) 0.7689(9) 0.9047(4) 0.035(2) Uani 1 1 d D . . . .
H13 H 0.520(2) 0.715(3) 0.895(6) 0.052 Uiso 1 1 d D U . . .
O15 O 0.5940(10) 0.6393(10) 0.7060(4) 0.034(2) Uani 1 1 d . . . . .
H15A H 0.571977 0.639816 0.743622 0.051 Uiso 1 1 d R U . . .
H15B H 0.636997 0.723942 0.697410 0.051 Uiso 1 1 d R U . . .
O9 O -0.1518(9) 0.8818(9) 0.6962(4) 0.032(2) Uani 1 1 d . . . . .
O8 O -0.0507(10) 0.8280(10) 0.5719(4) 0.036(2) Uani 1 1 d . . . . .
O17 O 0.1572(10) 1.0220(9) 0.6540(4) 0.036(2) Uani 1 1 d . . . . .
O20 O -0.1813(9) 0.6091(9) 0.6612(4) 0.035(2) Uani 1 1 d D . . . .
H20 H -0.255(6) 0.578(4) 0.685(3) 0.052 Uiso 1 1 d D U . . .
O21 O 0.4851(9) 0.8286(9) 0.7646(4) 0.031(2) Uani 1 1 d . . . . .
O4 O 0.4095(10) 0.3645(10) 0.6636(4) 0.035(2) Uani 1 1 d . . . . .
N1 N 0.4906(14) 0.9388(12) 0.7482(5) 0.031(3) Uani 1 1 d . . . . .
O5 O 0.5344(11) 0.6306(11) 0.5834(5) 0.046(3) Uani 1 1 d . . . . .
O18 O 0.0650(12) 1.1642(11) 0.6630(5) 0.052(3) Uani 1 1 d . . . . .
O19 O 0.1683(12) 1.1543(11) 0.5799(5) 0.047(3) Uani 1 1 d . . . . .
O26 O 0.8043(11) 0.6251(12) 0.8167(6) 0.061(3) Uani 1 1 d . . . . .
N2 N 0.1289(12) 1.1136(11) 0.6322(6) 0.035(3) Uani 1 1 d . . . . .
C1 C 0.3163(12) 0.4490(12) 0.8846(5) 0.019(3) Uani 1 1 d . . . . .
N3 N 0.7339(14) 0.6644(12) 0.8506(6) 0.043(3) Uani 1 1 d . . . . .
C24 C 0.1777(14) 0.8276(13) 0.5400(6) 0.029(3) Uani 1 1 d . . . . .
C4 C 0.3747(15) 0.3638(14) 0.7707(6) 0.032(3) Uani 1 1 d . . . . .
C7 C 0.5440(13) 0.2073(13) 0.8754(6) 0.031(3) Uani 1 1 d . . . . .
H7 H 0.595228 0.154043 0.872568 0.037 Uiso 1 1 calc R U . . .
C3 C 0.3177(13) 0.4553(12) 0.7733(6) 0.026(3) Uani 1 1 d . . . . .
C22 C 0.3275(14) 0.7406(12) 0.5948(5) 0.024(3) Uani 1 1 d . . . . .
O27 O 0.7677(14) 0.6983(12) 0.9046(6) 0.066(4) Uani 1 1 d . . . . .
C11 C 0.2770(14) 0.4784(14) 0.9428(6) 0.032(3) Uani 1 1 d . . . . .
H11 H 0.282068 0.424843 0.974859 0.039 Uiso 1 1 calc R U . . .
C52 C 0.2452(15) 0.9559(14) 0.9453(6) 0.030(3) Uani 1 1 d . . . . .
H52 H 0.263169 1.021855 0.976646 0.036 Uiso 1 1 calc R U . . .
C21 C 0.4110(15) 0.7543(14) 0.5450(6) 0.031(3) Uani 1 1 d . . . . .
C5 C 0.4177(14) 0.3190(13) 0.8259(5) 0.026(3) Uani 1 1 d . . . . .
C44 C 0.1627(14) 0.9643(13) 0.8934(6) 0.029(3) Uani 1 1 d . . . . .
C2 C 0.2896(14) 0.4982(13) 0.8319(6) 0.028(3) Uani 1 1 d . . . . .
C45 C 0.0813(13) 1.0410(13) 0.8978(6) 0.024(3) Uani 1 1 d . . . . .
C50 C -0.0038(15) 1.0421(13) 0.8467(6) 0.030(3) Uani 1 1 d . . . . .
C10 C 0.3915(14) 0.3614(14) 0.8825(6) 0.032(3) Uani 1 1 d . . . . .
C46 C 0.0835(15) 1.1151(13) 0.9502(6) 0.031(3) Uani 1 1 d . . . . .
H46 H 0.142631 1.116685 0.984406 0.037 Uiso 1 1 calc R U . . .
C43 C 0.1575(13) 0.8927(12) 0.8399(6) 0.026(3) Uani 1 1 d . . . . .
C6 C 0.4938(16) 0.2419(14) 0.8240(6) 0.037(3) Uani 1 1 d . . . . .
H6 H 0.511411 0.212368 0.785865 0.044 Uiso 1 1 calc R U . . .
C29 C 0.4734(16) 0.8407(13) 0.4408(6) 0.033(3) Uani 1 1 d . . . . .
H29 H 0.549364 0.813381 0.441541 0.040 Uiso 1 1 calc R U . . .
C8 C 0.5210(15) 0.2492(15) 0.9315(7) 0.037(3) Uani 1 1 d . . . . .
H8 H 0.556009 0.224174 0.966912 0.045 Uiso 1 1 calc R U . . .
C61 C -0.0694(16) 0.4972(13) 0.9135(7) 0.038(3) Uani 1 1 d D . . . .
H61A H -0.040427 0.454091 0.880972 0.056 Uiso 1 1 calc R U . . .
H61B H -0.172109 0.477978 0.906608 0.056 Uiso 1 1 calc R U . . .
H61C H -0.057132 0.461893 0.952328 0.056 Uiso 1 1 calc R U . . .
C23 C 0.2051(15) 0.7756(13) 0.5930(6) 0.029(3) Uani 1 1 d . . . . .
C41 C -0.0154(14) 0.9657(13) 0.7927(6) 0.027(3) Uani 1 1 d . . . . .
C64 C -0.0823(15) 0.3796(14) 0.7415(8) 0.046(4) Uani 1 1 d D . . . .
H64A H -0.119571 0.327282 0.703318 0.069 Uiso 1 1 calc R U . . .
H64B H -0.163784 0.362167 0.767707 0.069 Uiso 1 1 calc R U . . .
H64C H -0.012701 0.353240 0.761551 0.069 Uiso 1 1 calc R U . . .
C42 C 0.0662(13) 0.8885(12) 0.7892(6) 0.025(3) Uani 1 1 d . . . . .
C9 C 0.4466(16) 0.3282(14) 0.9363(7) 0.039(4) Uani 1 1 d . . . . .
H9 H 0.432904 0.359205 0.974749 0.047 Uiso 1 1 calc R U . . .
C51 C -0.1278(14) 0.9447(13) 0.7462(6) 0.030(3) Uani 1 1 d . . . . .
H51 H -0.191399 0.983904 0.754815 0.036 Uiso 1 1 calc R U . . .
C32 C 0.0433(14) 0.8428(14) 0.5325(6) 0.032(3) Uani 1 1 d . . . . .
H32 H 0.023425 0.866507 0.493553 0.038 Uiso 1 1 calc R U . . .
C25 C 0.2677(15) 0.8522(14) 0.4908(6) 0.033(3) Uani 1 1 d . . . . .
C26 C 0.2527(15) 0.9200(14) 0.4387(6) 0.034(3) Uani 1 1 d . . . . .
H26 H 0.179473 0.950666 0.437692 0.041 Uiso 1 1 calc R U . . .
C27 C 0.3389(16) 0.9422(15) 0.3906(6) 0.040(4) Uani 1 1 d . . . . .
H27 H 0.322792 0.984222 0.356128 0.048 Uiso 1 1 calc R U . . .
C60 C 0.5984(15) 0.9052(12) 0.9086(7) 0.038(3) Uani 1 1 d D . . . .
H60A H 0.609691 0.944617 0.868804 0.058 Uiso 1 1 calc R U . . .
H60B H 0.690024 0.903919 0.922009 0.058 Uiso 1 1 calc R U . . .
H60C H 0.574166 0.959298 0.937639 0.058 Uiso 1 1 calc R U . . .
C28 C 0.4542(16) 0.9018(15) 0.3920(7) 0.043(4) Uani 1 1 d . . . . .
H28 H 0.516105 0.918139 0.358904 0.051 Uiso 1 1 calc R U . . .
C12 C 0.3972(14) 0.3126(15) 0.7129(7) 0.036(3) Uani 1 1 d . . . . .
H12 H 0.403073 0.229472 0.713346 0.043 Uiso 1 1 calc R U . . .
C30 C 0.3833(16) 0.8152(14) 0.4917(6) 0.032(3) Uani 1 1 d . . . . .
C47 C 0.0015(16) 1.1861(15) 0.9531(7) 0.043(4) Uani 1 1 d . . . . .
H47 H 0.001545 1.232472 0.989660 0.052 Uiso 1 1 calc R U . . .
C48 C -0.0788(14) 1.1897(15) 0.9041(6) 0.037(3) Uani 1 1 d . . . . .
H48 H -0.133850 1.239582 0.906170 0.044 Uiso 1 1 calc R U . . .
C31 C 0.5191(18) 0.7077(17) 0.5468(8) 0.051(4) Uani 1 1 d . . . . .
H31 H 0.588677 0.738844 0.516285 0.061 Uiso 1 1 calc R U . . .
C49 C -0.0808(15) 1.1218(14) 0.8516(7) 0.039(4) Uani 1 1 d . . . . .
H49 H -0.135343 1.127936 0.817288 0.047 Uiso 1 1 calc R U . . .
C62 C 0.0923(16) 0.4285(15) 0.5811(7) 0.043(4) Uani 1 1 d D . . . .
H62A H 0.079531 0.457306 0.540719 0.065 Uiso 1 1 calc R U . . .
H62B H 0.090619 0.492951 0.611619 0.065 Uiso 1 1 calc R U . . .
H62C H 0.012860 0.339150 0.587425 0.065 Uiso 1 1 calc R U . . .
C63 C -0.2202(17) 0.5180(17) 0.6074(7) 0.051(4) Uani 1 1 d D . . . .
H63A H -0.272796 0.545511 0.577306 0.077 Uiso 1 1 calc R U . . .
H63B H -0.282597 0.425701 0.618804 0.077 Uiso 1 1 calc R U . . .
H63C H -0.130977 0.522248 0.590352 0.077 Uiso 1 1 calc R U . . .

loop_
_atom_site_aniso_label
_atom_site_aniso_U_11
_atom_site_aniso_U_22
_atom_site_aniso_U_33
_atom_site_aniso_U_23
_atom_site_aniso_U_13
_atom_site_aniso_U_12
Dy1 0.0268(4) 0.0315(5) 0.0281(4) 0.0017(3) -0.0001(3) 0.0187(4)
Co2 0.0322(12) 0.0333(12) 0.0269(11) 0.0030(9) -0.0006(9) 0.0217(10)
Co3 0.0308(12) 0.0358(13) 0.0300(11) 0.0030(9) 0.0035(9) 0.0222(10)
Co4 0.0273(11) 0.0365(13) 0.0291(11) 0.0003(9) -0.0004(9) 0.0217(10)
O10 0.025(5) 0.031(5) 0.032(5) 0.003(4) 0.002(4) 0.018(4)
O3 0.021(4) 0.019(4) 0.034(5) 0.004(4) -0.003(4) 0.010(4)
O22 0.040(5) 0.026(5) 0.023(5) 0.010(4) 0.013(4) 0.023(4)
O11 0.025(5) 0.030(5) 0.037(5) -0.001(4) 0.005(4) 0.023(4)
O2 0.029(5) 0.045(6) 0.036(5) 0.007(4) -0.002(4) 0.028(5)
O16 0.033(5) 0.028(5) 0.042(6) 0.004(4) -0.005(4) 0.018(4)
O23 0.027(5) 0.026(5) 0.037(5) -0.003(4) 0.000(4) 0.010(4)
O1 0.034(5) 0.038(6) 0.032(5) 0.006(4) 0.004(4) 0.024(5)
O12 0.029(5) 0.034(5) 0.032(5) 0.009(4) 0.002(4) 0.017(4)
O25 0.040(6) 0.053(7) 0.044(6) -0.005(5) -0.004(5) 0.038(5)
O24 0.023(5) 0.028(5) 0.041(5) 0.010(4) 0.003(4) 0.013(4)
O14 0.026(5) 0.031(5) 0.045(6) 0.001(4) 0.006(4) 0.016(4)
O6 0.038(5) 0.040(6) 0.023(5) 0.003(4) 0.005(4) 0.025(5)
O7 0.033(5) 0.039(5) 0.022(5) 0.002(4) 0.004(4) 0.023(4)
O13 0.030(5) 0.040(6) 0.044(6) 0.003(5) -0.001(4) 0.023(5)
O15 0.033(5) 0.040(6) 0.032(5) 0.002(4) -0.002(4) 0.020(5)
O9 0.026(5) 0.037(6) 0.041(6) -0.003(4) -0.010(4) 0.021(4)
O8 0.031(5) 0.040(6) 0.040(6) -0.002(5) -0.002(4) 0.018(5)
O17 0.043(6) 0.027(5) 0.044(6) 0.011(4) -0.001(5) 0.021(5)
O20 0.027(5) 0.037(6) 0.039(6) 0.001(4) 0.003(4) 0.014(4)
O21 0.024(5) 0.029(5) 0.039(5) -0.003(4) -0.002(4) 0.010(4)
O4 0.041(6) 0.050(6) 0.032(5) 0.006(5) 0.002(4) 0.036(5)
N1 0.054(8) 0.048(8) 0.018(5) 0.006(5) 0.011(5) 0.045(7)
O5 0.053(7) 0.064(7) 0.045(6) 0.021(5) 0.016(5) 0.045(6)
O18 0.048(7) 0.045(7) 0.071(8) -0.002(6) 0.002(6) 0.029(6)
O19 0.058(7) 0.052(7) 0.036(6) 0.009(5) -0.007(5) 0.030(6)
O26 0.036(6) 0.077(9) 0.094(9) 0.033(7) 0.018(6) 0.045(6)
N2 0.023(6) 0.031(7) 0.051(8) -0.002(6) -0.015(6) 0.014(5)
C1 0.011(6) 0.019(6) 0.026(6) -0.006(5) -0.001(5) 0.006(5)
N3 0.042(8) 0.039(8) 0.055(9) 0.011(6) -0.006(7) 0.025(7)
C24 0.026(7) 0.027(7) 0.028(7) 0.006(6) -0.006(6) 0.006(6)
C4 0.038(8) 0.031(8) 0.034(8) -0.008(6) -0.004(6) 0.021(7)
C7 0.019(7) 0.023(7) 0.048(9) 0.003(6) -0.006(6) 0.006(6)
C3 0.025(7) 0.022(7) 0.028(7) -0.003(5) -0.009(5) 0.009(6)
C22 0.036(7) 0.026(7) 0.021(6) -0.001(5) -0.009(5) 0.024(6)
O27 0.076(9) 0.059(8) 0.067(8) -0.013(6) -0.044(7) 0.037(7)
C11 0.024(7) 0.038(8) 0.038(8) 0.007(6) 0.004(6) 0.017(7)
C52 0.045(8) 0.039(8) 0.017(6) 0.003(6) 0.001(6) 0.028(7)
C21 0.042(8) 0.035(8) 0.029(7) 0.004(6) -0.002(6) 0.028(7)
C5 0.031(7) 0.028(7) 0.019(6) 0.008(5) -0.002(5) 0.012(6)
C44 0.034(8) 0.021(7) 0.033(7) 0.007(6) 0.011(6) 0.011(6)
C2 0.028(7) 0.030(7) 0.026(7) -0.006(6) -0.003(6) 0.014(6)
C45 0.019(6) 0.033(7) 0.028(7) 0.005(6) -0.001(5) 0.017(6)
C50 0.038(8) 0.030(7) 0.037(8) 0.000(6) 0.011(6) 0.028(7)
C10 0.022(7) 0.040(8) 0.036(8) 0.001(6) -0.002(6) 0.014(6)
C46 0.040(8) 0.021(7) 0.038(8) 0.002(6) 0.005(6) 0.020(6)
C43 0.017(6) 0.017(7) 0.032(7) -0.003(5) -0.001(5) -0.001(5)
C6 0.049(9) 0.038(9) 0.033(8) -0.003(6) -0.009(7) 0.030(8)
C29 0.045(9) 0.029(8) 0.037(8) 0.002(6) -0.003(7) 0.026(7)
C8 0.037(8) 0.046(9) 0.039(8) 0.015(7) -0.001(7) 0.027(7)
C61 0.045(9) 0.024(8) 0.044(9) 0.003(6) -0.005(7) 0.015(7)
C23 0.039(8) 0.020(7) 0.027(7) 0.000(5) -0.008(6) 0.013(6)
C41 0.032(7) 0.024(7) 0.031(7) 0.003(6) 0.010(6) 0.017(6)
C64 0.029(8) 0.033(9) 0.078(12) 0.014(8) -0.005(8) 0.014(7)
C42 0.026(7) 0.017(7) 0.030(7) 0.005(5) 0.008(6) 0.007(6)
C9 0.040(9) 0.033(8) 0.037(8) 0.013(7) 0.003(7) 0.010(7)
C51 0.026(7) 0.032(8) 0.042(8) 0.004(6) 0.004(6) 0.021(6)
C32 0.028(7) 0.050(9) 0.026(7) 0.002(6) -0.004(6) 0.025(7)
C25 0.029(7) 0.037(8) 0.026(7) 0.001(6) -0.003(6) 0.009(6)
C26 0.036(8) 0.039(8) 0.035(8) 0.005(6) 0.004(6) 0.024(7)
C27 0.048(9) 0.050(10) 0.031(8) 0.007(7) -0.009(7) 0.030(8)
C60 0.038(8) 0.017(7) 0.052(9) 0.001(6) -0.001(7) 0.005(6)
C28 0.042(9) 0.043(9) 0.050(10) 0.001(7) 0.009(7) 0.024(8)
C12 0.023(7) 0.041(9) 0.054(10) -0.007(7) -0.011(7) 0.024(7)
C30 0.047(9) 0.037(8) 0.023(7) 0.003(6) 0.007(6) 0.027(7)
C47 0.046(9) 0.039(9) 0.055(10) 0.001(8) 0.003(8) 0.028(8)
C48 0.024(7) 0.045(9) 0.043(9) -0.002(7) 0.002(6) 0.018(7)
C31 0.059(11) 0.057(11) 0.058(11) 0.015(9) 0.023(9) 0.044(10)
C49 0.035(8) 0.040(9) 0.051(9) -0.010(7) -0.008(7) 0.026(7)
C62 0.047(9) 0.036(9) 0.043(9) 0.003(7) -0.007(7) 0.014(8)
C63 0.040(9) 0.058(11) 0.057(11) -0.005(9) -0.008(8) 0.024(8)

loop_
_atom_type_symbol
_atom_type_description
_atom_type_scat_dispersion_real
_atom_type_scat_dispersion_imag
_atom_type_scat_source
C C 0.0181 0.0091 'International Tables Vol C Tables 4.2.6.8 and 6.1.1.4'
H H 0.0000 0.0000 'International Tables Vol C Tables 4.2.6.8 and 6.1.1.4'
Co Co -2.3653 3.6143 'International Tables Vol C Tables 4.2.6.8 and 6.1.1.4'
Dy Dy -9.8046 9.8477 'International Tables Vol C Tables 4.2.6.8 and 6.1.1.4'
N N 0.0311 0.0180 'International Tables Vol C Tables 4.2.6.8 and 6.1.1.4'
O O 0.0492 0.0322 'International Tables Vol C Tables 4.2.6.8 and 6.1.1.4'

loop_
_geom_angle_atom_site_label_1
_geom_angle_atom_site_label_2
_geom_angle_atom_site_label_3
_geom_angle
_geom_angle_site_symmetry_1
_geom_angle_site_symmetry_3
_geom_angle_publ_flag
O10 Dy1 O3 155.3(3) . . ?
O10 Dy1 O22 75.7(3) . . ?
O10 Dy1 O2 113.1(3) . . ?
O10 Dy1 O7 62.4(3) . . ?
O10 Dy1 O21 121.1(3) . . ?
O10 Dy1 N1 97.6(3) . . ?
O3 Dy1 N1 107.0(3) . . ?
O22 Dy1 O3 128.2(3) . . ?
O22 Dy1 N1 24.8(3) . . ?
O11 Dy1 O10 63.0(3) . . ?
O11 Dy1 O3 125.1(3) . . ?
O11 Dy1 O22 72.4(3) . . ?
O11 Dy1 O2 64.7(3) . . ?
O11 Dy1 O6 148.2(3) . . ?
O11 Dy1 O7 122.5(3) . . ?
O11 Dy1 O21 76.6(3) . . ?
O11 Dy1 N1 72.3(3) . . ?
O2 Dy1 O3 62.2(3) . . ?
O2 Dy1 O22 122.5(3) . . ?
O2 Dy1 O7 158.4(3) . . ?
O2 Dy1 N1 103.2(3) . . ?
O24 Dy1 O10 76.4(3) . . ?
O24 Dy1 O3 78.9(3) . . ?
O24 Dy1 O22 149.6(3) . . ?
O24 Dy1 O11 105.0(3) . . ?
O24 Dy1 O2 79.9(3) . . ?
O24 Dy1 O6 106.6(3) . . ?
O24 Dy1 O7 78.5(3) . . ?
O24 Dy1 O21 159.0(3) . . ?
O24 Dy1 N1 174.1(3) . . ?
O6 Dy1 O10 122.7(3) . . ?
O6 Dy1 O3 64.7(3) . . ?
O6 Dy1 O22 78.9(3) . . ?
O6 Dy1 O2 123.8(3) . . ?
O6 Dy1 O7 62.5(3) . . ?
O6 Dy1 O21 74.8(3) . . ?
O6 Dy1 N1 76.0(3) . . ?
O7 Dy1 O3 112.1(3) . . ?
O7 Dy1 O22 78.0(3) . . ?
O7 Dy1 N1 98.3(3) . . ?
O21 Dy1 O3 83.2(3) . . ?
O21 Dy1 O22 51.3(3) . . ?
O21 Dy1 O2 82.1(3) . . ?
O21 Dy1 O7 118.8(3) . . ?
O21 Dy1 N1 26.5(3) . . ?
O11 Co2 O2 79.7(3) . . ?
O11 Co2 O1 165.1(4) . . ?
O11 Co2 O12 87.7(3) . . ?
O11 Co2 O14 88.0(3) . . ?
O11 Co2 O13 103.1(4) . . ?
O2 Co2 O12 165.4(4) . . ?
O2 Co2 O14 97.0(4) . . ?
O2 Co2 O13 88.6(3) . . ?
O1 Co2 O2 87.9(4) . . ?
O1 Co2 O12 105.5(4) . . ?
O1 Co2 O14 85.3(4) . . ?
O1 Co2 O13 84.7(4) . . ?
O12 Co2 O14 89.7(3) . . ?
O12 Co2 O13 87.2(4) . . ?
O13 Co2 O14 168.3(4) . . ?
O3 Co3 O16 101.5(4) . . ?
O3 Co3 O15 87.8(3) . . ?
O3 Co3 O5 161.1(4) . . ?
O16 Co3 O15 168.2(3) . . ?
O6 Co3 O3 79.4(3) . . ?
O6 Co3 O16 91.8(3) . . ?
O6 Co3 O15 97.0(4) . . ?
O6 Co3 O5 85.9(4) . . ?
O4 Co3 O3 89.8(3) . . ?
O4 Co3 O16 84.9(4) . . ?
O4 Co3 O6 167.8(4) . . ?
O4 Co3 O15 88.0(4) . . ?
O4 Co3 O5 105.8(4) . . ?
O5 Co3 O16 90.8(4) . . ?
O5 Co3 O15 82.2(4) . . ?
O10 Co4 O9 89.4(3) . . ?
O10 Co4 O17 90.3(4) . . ?
O10 Co4 O20 91.7(4) . . ?
O7 Co4 O10 78.6(3) . . ?
O7 Co4 O9 167.8(4) . . ?
O7 Co4 O8 90.3(4) . . ?
O7 Co4 O17 90.0(4) . . ?
O7 Co4 O20 87.3(4) . . ?
O9 Co4 O17 92.7(4) . . ?
O9 Co4 O20 90.4(4) . . ?
O8 Co4 O10 168.2(4) . . ?
O8 Co4 O9 101.8(4) . . ?
O8 Co4 O17 85.5(4) . . ?
O8 Co4 O20 92.0(4) . . ?
O17 Co4 O20 176.3(4) . . ?
Co4 O10 Dy1 109.3(4) . . ?
C42 O10 Dy1 123.3(8) . . ?
C42 O10 Co4 123.2(8) . . ?
Co3 O3 Dy1 106.6(3) . . ?
C3 O3 Dy1 124.3(7) . . ?
C3 O3 Co3 118.6(7) . . ?
N1 O22 Dy1 95.0(8) . . ?
Co2 O11 Dy1 108.9(3) . . ?
C43 O11 Dy1 124.3(7) . . ?
C43 O11 Co2 119.0(8) . . ?
Co2 O2 Dy1 106.2(4) . . ?
C2 O2 Dy1 122.9(8) . . ?
C2 O2 Co2 121.2(8) . . ?
Co3 O16 H16 125.1(18) . . ?
C62 O16 Co3 124.1(8) . . ?
C62 O16 H16 110.5(19) . . ?
C11 O1 Co2 124.0(9) . . ?
C52 O12 Co2 122.4(9) . . ?
Dy1 O24 H24 110.7(16) . . ?
C64 O24 Dy1 139.6(7) . . ?
C64 O24 H24 109.7(16) . . ?
Co2 O14 H14 131(2) . . ?
C61 O14 Co2 117.6(7) . . ?
C61 O14 H14 109(2) . . ?
Co3 O6 Dy1 109.1(4) . . ?
C22 O6 Dy1 126.3(7) . . ?
C22 O6 Co3 119.1(7) . . ?
Co4 O7 Dy1 109.2(3) . . ?
C23 O7 Dy1 121.8(7) . . ?
C23 O7 Co4 122.8(8) . . ?
Co2 O13 H13 124(2) . . ?
C60 O13 Co2 126.1(8) . . ?
C60 O13 H13 108(2) . . ?
Co3 O15 H15A 109.2 . . ?
Co3 O15 H15B 109.3 . . ?
H15A O15 H15B 104.5 . . ?
C51 O9 Co4 123.7(8) . . ?
C32 O8 Co4 123.4(8) . . ?
N2 O17 Co4 120.7(8) . . ?
Co4 O20 H20 126(2) . . ?
C63 O20 Co4 121.9(9) . . ?
C63 O20 H20 108(2) . . ?
N1 O21 Dy1 93.4(7) . . ?
C12 O4 Co3 123.6(9) . . ?
O22 N1 Dy1 60.2(7) . . ?
O22 N1 O23 121.5(11) . . ?
O22 N1 O21 120.3(12) . . ?
O23 N1 Dy1 176.3(8) . . ?
O23 N1 O21 118.2(11) . . ?
O21 N1 Dy1 60.1(7) . . ?
C31 O5 Co3 125.2(9) . . ?
O18 N2 O17 119.7(12) . . ?
O18 N2 O19 120.4(11) . . ?
O19 N2 O17 120.0(12) . . ?
C11 C1 C10 117.1(11) . . ?
C2 C1 C11 123.7(11) . . ?
C2 C1 C10 119.1(11) . . ?
O26 N3 O25 118.4(13) . . ?
O27 N3 O25 117.5(13) . . ?
O27 N3 O26 124.0(13) . . ?
C23 C24 C32 119.5(12) . . ?
C23 C24 C25 121.7(12) . . ?
C25 C24 C32 118.4(12) . . ?
C3 C4 C5 120.5(12) . . ?
C3 C4 C12 121.0(13) . . ?
C12 C4 C5 118.5(11) . . ?
C6 C7 H7 119.7 . . ?
C6 C7 C8 120.6(13) . . ?
C8 C7 H7 119.7 . . ?
O3 C3 C4 127.3(12) . . ?
O3 C3 C2 113.6(11) . . ?
C4 C3 C2 119.1(12) . . ?
O6 C22 C21 126.6(11) . . ?
O6 C22 C23 111.9(11) . . ?
C21 C22 C23 121.5(11) . . ?
O1 C11 C1 127.2(13) . . ?
O1 C11 H11 116.4 . . ?
C1 C11 H11 116.4 . . ?
O12 C52 H52 115.1 . . ?
O12 C52 C44 129.8(12) . . ?
C44 C52 H52 115.1 . . ?
C22 C21 C30 118.7(11) . . ?
C22 C21 C31 119.6(12) . . ?
C31 C21 C30 121.6(13) . . ?
C10 C5 C4 120.1(12) . . ?
C6 C5 C4 121.2(12) . . ?
C6 C5 C10 118.6(12) . . ?
C45 C44 C52 119.5(12) . . ?
C43 C44 C52 119.6(12) . . ?
C43 C44 C45 120.9(12) . . ?
O2 C2 C1 123.6(11) . . ?
O2 C2 C3 114.4(11) . . ?
C1 C2 C3 121.9(11) . . ?
C50 C45 C44 118.0(11) . . ?
C46 C45 C44 123.1(12) . . ?
C46 C45 C50 118.9(11) . . ?
C45 C50 C41 122.0(11) . . ?
C45 C50 C49 117.0(12) . . ?
C41 C50 C49 120.9(13) . . ?
C5 C10 C1 118.6(12) . . ?
C5 C10 C9 119.8(12) . . ?
C9 C10 C1 121.5(12) . . ?
C45 C46 H46 119.3 . . ?
C47 C46 C45 121.4(13) . . ?
C47 C46 H46 119.3 . . ?
O11 C43 C44 125.3(12) . . ?
O11 C43 C42 113.4(11) . . ?
C44 C43 C42 121.3(12) . . ?
C7 C6 C5 121.8(13) . . ?
C7 C6 H6 119.1 . . ?
C5 C6 H6 119.1 . . ?
C28 C29 H29 118.9 . . ?
C28 C29 C30 122.2(13) . . ?
C30 C29 H29 118.9 . . ?
C7 C8 H8 119.9 . . ?
C7 C8 C9 120.3(13) . . ?
C9 C8 H8 119.9 . . ?
O14 C61 H61A 109.5 . . ?
O14 C61 H61B 109.5 . . ?
O14 C61 H61C 109.5 . . ?
H61A C61 H61B 109.5 . . ?
H61A C61 H61C 109.5 . . ?
H61B C61 H61C 109.5 . . ?
O7 C23 C24 127.6(12) . . ?
O7 C23 C22 114.5(10) . . ?
C24 C23 C22 117.8(12) . . ?
C50 C41 C42 119.2(12) . . ?
C50 C41 C51 120.5(11) . . ?
C42 C41 C51 119.3(11) . . ?
O24 C64 H64A 109.5 . . ?
O24 C64 H64B 109.5 . . ?
O24 C64 H64C 109.5 . . ?
H64A C64 H64B 109.5 . . ?
H64A C64 H64C 109.5 . . ?
H64B C64 H64C 109.5 . . ?
O10 C42 C43 115.1(11) . . ?
O10 C42 C41 126.3(12) . . ?
C43 C42 C41 118.6(11) . . ?
C10 C9 H9 120.5 . . ?
C8 C9 C10 118.9(14) . . ?
C8 C9 H9 120.5 . . ?
O9 C51 C41 128.6(11) . . ?
O9 C51 H51 115.7 . . ?
C41 C51 H51 115.7 . . ?
O8 C32 C24 127.9(12) . . ?
O8 C32 H32 116.0 . . ?
C24 C32 H32 116.0 . . ?
C24 C25 C26 122.8(12) . . ?
C24 C25 C30 120.6(12) . . ?
C30 C25 C26 116.5(12) . . ?
C25 C26 H26 118.6 . . ?
C27 C26 C25 122.8(12) . . ?
C27 C26 H26 118.6 . . ?
C26 C27 H27 120.1 . . ?
C26 C27 C28 119.7(13) . . ?
C28 C27 H27 120.1 . . ?
O13 C60 H60A 109.5 . . ?
O13 C60 H60B 109.5 . . ?
O13 C60 H60C 109.5 . . ?
H60A C60 H60B 109.5 . . ?
H60A C60 H60C 109.5 . . ?
H60B C60 H60C 109.5 . . ?
C29 C28 C27 119.0(14) . . ?
C29 C28 H28 120.5 . . ?
C27 C28 H28 120.5 . . ?
O4 C12 C4 127.5(13) . . ?
O4 C12 H12 116.3 . . ?
C4 C12 H12 116.3 . . ?
C29 C30 C21 120.9(12) . . ?
C25 C30 C21 119.4(12) . . ?
C25 C30 C29 119.7(12) . . ?
C46 C47 H47 119.9 . . ?
C48 C47 C46 120.2(14) . . ?
C48 C47 H47 119.9 . . ?
C47 C48 H48 119.9 . . ?
C47 C48 C49 120.2(13) . . ?
C49 C48 H48 119.9 . . ?
O5 C31 C21 127.9(14) . . ?
O5 C31 H31 116.0 . . ?
C21 C31 H31 116.0 . . ?
C50 C49 H49 119.0 . . ?
C48 C49 C50 122.1(14) . . ?
C48 C49 H49 119.0 . . ?
O16 C62 H62A 109.5 . . ?
O16 C62 H62B 109.5 . . ?
O16 C62 H62C 109.5 . . ?
H62A C62 H62B 109.5 . . ?
H62A C62 H62C 109.5 . . ?
H62B C62 H62C 109.5 . . ?
O20 C63 H63A 109.5 . . ?
O20 C63 H63B 109.5 . . ?
O20 C63 H63C 109.5 . . ?
H63A C63 H63B 109.5 . . ?
H63A C63 H63C 109.5 . . ?
H63B C63 H63C 109.5 . . ?

loop_
_geom_bond_atom_site_label_1
_geom_bond_atom_site_label_2
_geom_bond_distance
_geom_bond_site_symmetry_2
_geom_bond_publ_flag
Dy1 O10 2.424(8) . ?
Dy1 O3 2.460(8) . ?
Dy1 O22 2.459(9) . ?
Dy1 O11 2.393(8) . ?
Dy1 O2 2.450(9) . ?
Dy1 O24 2.339(9) . ?
Dy1 O6 2.396(8) . ?
Dy1 O7 2.453(8) . ?
Dy1 O21 2.450(9) . ?
Dy1 N1 2.821(14) . ?
Co2 O11 2.015(9) . ?
Co2 O2 2.033(9) . ?
Co2 O1 2.020(9) . ?
Co2 O12 2.034(9) . ?
Co2 O14 2.161(9) . ?
Co2 O13 2.152(9) . ?
Co3 O3 2.036(9) . ?
Co3 O16 2.132(9) . ?
Co3 O6 2.031(9) . ?
Co3 O15 2.148(9) . ?
Co3 O4 2.021(9) . ?
Co3 O5 2.044(10) . ?
Co4 O10 2.010(9) . ?
Co4 O7 1.980(8) . ?
Co4 O9 2.011(9) . ?
Co4 O8 1.995(10) . ?
Co4 O17 2.166(10) . ?
Co4 O20 2.192(10) . ?
O10 C42 1.310(14) . ?
O3 C3 1.317(14) . ?
O22 N1 1.188(13) . ?
O11 C43 1.344(14) . ?
O2 C2 1.344(15) . ?
O16 H16 0.876(10) . ?
O16 C62 1.389(16) . ?
O23 N1 1.248(14) . ?
O1 C11 1.225(15) . ?
O12 C52 1.237(15) . ?
O25 N3 1.303(14) . ?
O24 H24 0.873(10) . ?
O24 C64 1.442(15) . ?
O14 H14 0.879(10) . ?
O14 C61 1.448(15) . ?
O6 C22 1.326(14) . ?
O7 C23 1.333(15) . ?
O13 H13 0.875(10) . ?
O13 C60 1.449(15) . ?
O15 H15A 0.8705 . ?
O15 H15B 0.8698 . ?
O9 C51 1.254(15) . ?
O8 C32 1.277(15) . ?
O17 N2 1.273(13) . ?
O20 H20 0.878(10) . ?
O20 C63 1.471(17) . ?
O21 N1 1.261(13) . ?
O4 C12 1.231(17) . ?
O5 C31 1.248(17) . ?
O18 N2 1.243(15) . ?
O19 N2 1.264(15) . ?
O26 N3 1.253(16) . ?
C1 C11 1.437(17) . ?
C1 C2 1.369(17) . ?
C1 C10 1.483(17) . ?
N3 O27 1.240(16) . ?
C24 C23 1.394(17) . ?
C24 C32 1.461(17) . ?
C24 C25 1.400(18) . ?
C4 C3 1.377(17) . ?
C4 C5 1.457(17) . ?
C4 C12 1.455(19) . ?
C7 H7 0.9500 . ?
C7 C6 1.367(18) . ?
C7 C8 1.379(19) . ?
C3 C2 1.454(17) . ?
C22 C21 1.385(18) . ?
C22 C23 1.465(17) . ?
C11 H11 0.9500 . ?
C52 H52 0.9500 . ?
C52 C44 1.436(18) . ?
C21 C30 1.455(17) . ?
C21 C31 1.412(19) . ?
C5 C10 1.406(18) . ?
C5 C6 1.389(18) . ?
C44 C45 1.434(17) . ?
C44 C43 1.398(17) . ?
C45 C50 1.412(17) . ?
C45 C46 1.401(17) . ?
C50 C41 1.422(17) . ?
C50 C49 1.425(17) . ?
C10 C9 1.426(19) . ?
C46 H46 0.9500 . ?
C46 C47 1.383(18) . ?
C43 C42 1.426(17) . ?
C6 H6 0.9500 . ?
C29 H29 0.9500 . ?
C29 C28 1.344(19) . ?
C29 C30 1.431(18) . ?
C8 H8 0.9500 . ?
C8 C9 1.396(19) . ?
C61 H61A 0.9800 . ?
C61 H61B 0.9800 . ?
C61 H61C 0.9800 . ?
C41 C42 1.439(17) . ?
C41 C51 1.456(18) . ?
C64 H64A 0.9800 . ?
C64 H64B 0.9800 . ?
C64 H64C 0.9800 . ?
C9 H9 0.9500 . ?
C51 H51 0.9500 . ?
C32 H32 0.9500 . ?
C25 C26 1.432(18) . ?
C25 C30 1.412(19) . ?
C26 H26 0.9500 . ?
C26 C27 1.361(19) . ?
C27 H27 0.9500 . ?
C27 C28 1.434(19) . ?
C60 H60A 0.9800 . ?
C60 H60B 0.9800 . ?
C60 H60C 0.9800 . ?
C28 H28 0.9500 . ?
C12 H12 0.9500 . ?
C47 H47 0.9500 . ?
C47 C48 1.35(2) . ?
C48 H48 0.9500 . ?
C48 C49 1.367(19) . ?
C31 H31 0.9500 . ?
C49 H49 0.9500 . ?
C62 H62A 0.9800 . ?
C62 H62B 0.9800 . ?
C62 H62C 0.9800 . ?
C63 H63A 0.9800 . ?
C63 H63B 0.9800 . ?
C63 H63C 0.9800 . ?

loop_
_geom_torsion_atom_site_label_1
_geom_torsion_atom_site_label_2
_geom_torsion_atom_site_label_3
_geom_torsion_atom_site_label_4
_geom_torsion
_geom_torsion_site_symmetry_1
_geom_torsion_site_symmetry_2
_geom_torsion_site_symmetry_3
_geom_torsion_site_symmetry_4
_geom_torsion_publ_flag
Dy1 O10 C42 C43 -9.3(14) . . . . ?
Dy1 O10 C42 C41 173.1(9) . . . . ?
Dy1 O3 C3 C4 -168.7(10) . . . . ?
Dy1 O3 C3 C2 11.3(14) . . . . ?
Dy1 O22 N1 O23 -176.2(9) . . . . ?
Dy1 O22 N1 O21 2.0(10) . . . . ?
Dy1 O11 C43 C44 -177.9(9) . . . . ?
Dy1 O11 C43 C42 5.1(14) . . . . ?
Dy1 O2 C2 C1 168.5(9) . . . . ?
Dy1 O2 C2 C3 -14.6(15) . . . . ?
Dy1 O6 C22 C21 170.2(10) . . . . ?
Dy1 O6 C22 C23 -10.5(15) . . . . ?
Dy1 O7 C23 C24 -166.6(10) . . . . ?
Dy1 O7 C23 C22 16.7(14) . . . . ?
Dy1 O21 N1 O22 -2.0(10) . . . . ?
Dy1 O21 N1 O23 176.3(9) . . . . ?
Co2 O11 C43 C44 36.4(15) . . . . ?
Co2 O11 C43 C42 -140.6(9) . . . . ?
Co2 O2 C2 C1 27.1(17) . . . . ?
Co2 O2 C2 C3 -156.0(8) . . . . ?
Co2 O1 C11 C1 -11.2(19) . . . . ?
Co2 O12 C52 C44 -8(2) . . . . ?
Co3 O3 C3 C4 -28.8(17) . . . . ?
Co3 O3 C3 C2 151.2(9) . . . . ?
Co3 O6 C22 C21 -38.9(17) . . . . ?
Co3 O6 C22 C23 140.4(9) . . . . ?
Co3 O4 C12 C4 -1(2) . . . . ?
Co3 O5 C31 C21 4(3) . . . . ?
Co4 O10 C42 C43 -163.8(8) . . . . ?
Co4 O10 C42 C41 18.7(17) . . . . ?
Co4 O7 C23 C24 -17.2(18) . . . . ?
Co4 O7 C23 C22 166.2(8) . . . . ?
Co4 O9 C51 C41 -12(2) . . . . ?
Co4 O8 C32 C24 14(2) . . . . ?
Co4 O17 N2 O18 75.6(13) . . . . ?
Co4 O17 N2 O19 -105.7(12) . . . . ?
O3 C3 C2 O2 2.1(16) . . . . ?
O3 C3 C2 C1 179.1(11) . . . . ?
O11 C43 C42 O10 2.7(15) . . . . ?
O11 C43 C42 C41 -179.6(10) . . . . ?
O12 C52 C44 C45 163.1(13) . . . . ?
O12 C52 C44 C43 -14(2) . . . . ?
O6 C22 C21 C30 -175.6(12) . . . . ?
O6 C22 C21 C31 5(2) . . . . ?
O6 C22 C23 O7 -4.4(16) . . . . ?
O6 C22 C23 C24 178.6(11) . . . . ?
C1 C10 C9 C8 -177.8(12) . . . . ?
C24 C25 C26 C27 -179.0(14) . . . . ?
C24 C25 C30 C21 -2(2) . . . . ?
C24 C25 C30 C29 179.6(13) . . . . ?
C4 C3 C2 O2 -177.9(12) . . . . ?
C4 C3 C2 C1 -0.9(19) . . . . ?
C4 C5 C10 C1 1.6(19) . . . . ?
C4 C5 C10 C9 -173.8(13) . . . . ?
C4 C5 C6 C7 175.2(13) . . . . ?
C7 C8 C9 C10 2(2) . . . . ?
C3 C4 C5 C10 5(2) . . . . ?
C3 C4 C5 C6 -170.9(13) . . . . ?
C3 C4 C12 O4 22(2) . . . . ?
C22 C21 C30 C29 175.4(13) . . . . ?
C22 C21 C30 C25 -3(2) . . . . ?
C22 C21 C31 O5 15(3) . . . . ?
C11 C1 C2 O2 3(2) . . . . ?
C11 C1 C2 C3 -173.7(12) . . . . ?
C11 C1 C10 C5 173.4(12) . . . . ?
C11 C1 C10 C9 -11.2(18) . . . . ?
C52 C44 C45 C50 -177.2(12) . . . . ?
C52 C44 C45 C46 3(2) . . . . ?
C52 C44 C43 O11 -3(2) . . . . ?
C52 C44 C43 C42 174.2(12) . . . . ?
C21 C22 C23 O7 175.0(12) . . . . ?
C21 C22 C23 C24 -2.0(19) . . . . ?
C5 C4 C3 O3 175.0(12) . . . . ?
C5 C4 C3 C2 -5(2) . . . . ?
C5 C4 C12 O4 -156.8(13) . . . . ?
C5 C10 C9 C8 -2(2) . . . . ?
C44 C45 C50 C41 3(2) . . . . ?
C44 C45 C50 C49 -178.4(12) . . . . ?
C44 C45 C46 C47 -178.9(13) . . . . ?
C44 C43 C42 O10 -174.4(11) . . . . ?
C44 C43 C42 C41 3.3(18) . . . . ?
C2 C1 C11 O1 -13(2) . . . . ?
C2 C1 C10 C5 -7.4(18) . . . . ?
C2 C1 C10 C9 168.0(13) . . . . ?
C45 C44 C43 O11 -179.7(11) . . . . ?
C45 C44 C43 C42 -2.9(19) . . . . ?
C45 C50 C41 C42 -2(2) . . . . ?
C45 C50 C41 C51 166.2(12) . . . . ?
C45 C50 C49 C48 -3(2) . . . . ?
C45 C46 C47 C48 -3(2) . . . . ?
C50 C45 C46 C47 2(2) . . . . ?
C50 C41 C42 O10 176.8(12) . . . . ?
C50 C41 C42 C43 -0.7(18) . . . . ?
C50 C41 C51 O9 179.1(13) . . . . ?
C10 C1 C11 O1 166.7(13) . . . . ?
C10 C1 C2 O2 -176.2(11) . . . . ?
C10 C1 C2 C3 7.2(18) . . . . ?
C10 C5 C6 C7 0(2) . . . . ?
C46 C45 C50 C41 -177.8(13) . . . . ?
C46 C45 C50 C49 1.1(19) . . . . ?
C46 C47 C48 C49 1(2) . . . . ?
C43 C44 C45 C50 -0.1(19) . . . . ?
C43 C44 C45 C46 -179.6(13) . . . . ?
C6 C7 C8 C9 0(2) . . . . ?
C6 C5 C10 C1 177.2(12) . . . . ?
C6 C5 C10 C9 2(2) . . . . ?
C8 C7 C6 C5 0(2) . . . . ?
C23 C24 C32 O8 9(2) . . . . ?
C23 C24 C25 C26 -172.5(13) . . . . ?
C23 C24 C25 C30 5(2) . . . . ?
C23 C22 C21 C30 5(2) . . . . ?
C23 C22 C21 C31 -174.1(13) . . . . ?
C41 C50 C49 C48 175.9(14) . . . . ?
C42 C41 C51 O9 -12(2) . . . . ?
C51 C41 C42 O10 8.1(19) . . . . ?
C51 C41 C42 C43 -169.3(12) . . . . ?
C32 C24 C23 O7 -7(2) . . . . ?
C32 C24 C23 C22 169.9(12) . . . . ?
C32 C24 C25 C26 14(2) . . . . ?
C32 C24 C25 C30 -168.1(13) . . . . ?
C25 C24 C23 O7 -179.6(13) . . . . ?
C25 C24 C23 C22 -3.1(19) . . . . ?
C25 C24 C32 O8 -178.3(14) . . . . ?
C25 C26 C27 C28 -3(2) . . . . ?
C26 C25 C30 C21 175.9(13) . . . . ?
C26 C25 C30 C29 -3(2) . . . . ?
C26 C27 C28 C29 1(2) . . . . ?
C28 C29 C30 C21 -177.2(14) . . . . ?
C28 C29 C30 C25 1(2) . . . . ?
C12 C4 C3 O3 -3(2) . . . . ?
C12 C4 C3 C2 176.7(12) . . . . ?
C12 C4 C5 C10 -177.1(13) . . . . ?
C12 C4 C5 C6 7(2) . . . . ?
C30 C21 C31 O5 -164.1(16) . . . . ?
C30 C29 C28 C27 0(2) . . . . ?
C30 C25 C26 C27 3(2) . . . . ?
C47 C48 C49 C50 2(2) . . . . ?
C31 C21 C30 C29 -5(2) . . . . ?
C31 C21 C30 C25 175.9(14) . . . . ?
C49 C50 C41 C42 178.9(12) . . . . ?
C49 C50 C41 C51 -13(2) . . . . ?
